data_2217466
loop_
_publ_author_name
'Rongdong Yang'
'Yanfei Li'
'Junshan Sun'
'Jikun Li'
'Changqing Chu'

_publ_section_title Aquabis(2-chloroacetato-\k<i>O</i>)(1,10-phenanthroline-\k^2^<i>N</i>,<i>N</i>')copper(II)
_journal_coeditor_code CV2370
_journal_issue 2
_journal_name_full 'Acta Crystallographica Section E'
_journal_page_first m348
_journal_page_last m348
_journal_paper_doi 10.1107/S1600536808000044
_journal_volume 64
_journal_year 2008
_chemical_formula_iupac '[Cu (C2 H2 Cl O2)2 (C12 H8 N2) (H2 O)]'
_chemical_formula_moiety 'C16 H14 Cl2 Cu N2 O5'
_chemical_formula_sum 'C16 H14 Cl2 Cu N2 O5'
_chemical_formula_weight 448.73
_chemical_name_systematic
;
Aquabis(2-chloroacetato-\kO)(1,10-phenanthroline-\k^2^N,N')copper(II)
;
_space_group_IT_number 2
_symmetry_cell_setting triclinic
_symmetry_space_group_name_Hall '-P 1'
_symmetry_space_group_name_H-M 'P -1'
_atom_sites_solution_hydrogens geom
_atom_sites_solution_primary direct
_atom_sites_solution_secondary difmap
_audit_creation_method SHELXL-97
_cell_angle_alpha 96.2180(10)
_cell_angle_beta 106.6760(10)
_cell_angle_gamma 97.9190(10)
_cell_formula_units_Z 2
_cell_length_a 8.7730(6)
_cell_length_b 9.2382(7)
_cell_length_c 11.4492(8)
_cell_measurement_reflns_used 3430
_cell_measurement_temperature 273(2)
_cell_measurement_theta_max 28.205
_cell_measurement_theta_min 2.463
_cell_volume 869.66(11)
_computing_cell_refinement 'SAINT (Siemens, 1996)'
_computing_data_collection 'SMART (Siemens, 1996)'
_computing_data_reduction 'SAINT (Siemens, 1996)'
_computing_molecular_graphics 'SHELXTL (Sheldrick, 1997)'
_computing_publication_material 'SHELXTL(Sheldrick, 1997'
_computing_structure_refinement 'SHELXL97 (Sheldrick, 2008)'
_computing_structure_solution 'SHELXS97 (Sheldrick, 2008)'
_diffrn_ambient_temperature 273(2)
_diffrn_measured_fraction_theta_full 0.992
_diffrn_measured_fraction_theta_max 0.992
_diffrn_measurement_device_type 'Bruker SMART CCD area detector'
_diffrn_measurement_method 'phi and omega scans'
_diffrn_radiation_monochromator graphite
_diffrn_radiation_source 'fine-focus sealed tube'
_diffrn_radiation_type MoK\a
_diffrn_radiation_wavelength 0.71073
_diffrn_reflns_av_R_equivalents 0.0148
_diffrn_reflns_av_sigmaI/netI 0.0229
_diffrn_reflns_limit_h_max 10
_diffrn_reflns_limit_h_min -10
_diffrn_reflns_limit_k_max 10
_diffrn_reflns_limit_k_min -8
_diffrn_reflns_limit_l_max 13
_diffrn_reflns_limit_l_min -13
_diffrn_reflns_number 4610
_diffrn_reflns_theta_full 25.05
_diffrn_reflns_theta_max 25.05
_diffrn_reflns_theta_min 1.88
_exptl_absorpt_coefficient_mu 1.594
_exptl_absorpt_correction_T_max 0.7516
_exptl_absorpt_correction_T_min 0.5826
_exptl_absorpt_correction_type multi-scan
_exptl_absorpt_process_details '(SADABS; Sheldrick, 1996)'
_exptl_crystal_colour blue
_exptl_crystal_density_diffrn 1.714
_exptl_crystal_density_method 'not measured'
_exptl_crystal_description block
_exptl_crystal_F_000 454
_exptl_crystal_size_max 0.38
_exptl_crystal_size_mid 0.25
_exptl_crystal_size_min 0.19
_refine_diff_density_max 0.299
_refine_diff_density_min -0.288
_refine_ls_extinction_method none
_refine_ls_goodness_of_fit_ref 1.000
_refine_ls_hydrogen_treatment constr
_refine_ls_matrix_type full
_refine_ls_number_parameters 235
_refine_ls_number_reflns 3057
_refine_ls_number_restraints 3
_refine_ls_restrained_S_all 1.000
_refine_ls_R_factor_all 0.0283
_refine_ls_R_factor_gt 0.0259
_refine_ls_shift/su_max 0.001
_refine_ls_shift/su_mean 0.000
_refine_ls_structure_factor_coef Fsqd
_refine_ls_weighting_details 'calc w=1/[\s^2^(Fo^2^)+(0.0430P)^2^+0.4807P] where P=(Fo^2^+2Fc^2^)/3'
_refine_ls_weighting_scheme calc
_refine_ls_wR_factor_gt 0.0723
_refine_ls_wR_factor_ref 0.0741
_reflns_number_gt 2837
_reflns_number_total 3057
_reflns_threshold_expression >2sigma(I)
_cod_data_source_file cv2370.cif
_cod_data_source_block I
_cod_depositor_comments
;
The following automatic conversions were performed:
'_symmetry_cell_setting' value 'Triclinic' changed to 'triclinic'
according to '/home/saulius/struct/CIF-dictionaries/cif_core.dic'
dictionary named 'cif_core.dic' version 2.4.1 from 2010-06-29.

Automatic conversion script
Id: cif_fix_enum 1527 2010-12-29 10:47:43Z saulius 

The following automatic conversions were performed:

'_symmetry_cell_setting' value 'Triclinic' changed to 'triclinic'
according to /home/saulius/struct/CIF-dictionaries/cif_core.dic
dictionary named 'cif_core.dic' version 2.4.1 from 2010-06-29.

Automatic conversion script
Id: cif_fix_values 1715 2011-07-08 13:25:40Z adriana 
;
_cod_original_sg_symbol_H-M P-1
_cod_database_code 2217466
_cod_database_fobs_code 2217466

loop_
_symmetry_equiv_pos_as_xyz
'x, y, z'
'-x, -y, -z'

loop_
_atom_site_type_symbol
_atom_site_label
_atom_site_fract_x
_atom_site_fract_y
_atom_site_fract_z
_atom_site_U_iso_or_equiv
_atom_site_adp_type
_atom_site_calc_flag
_atom_site_refinement_flags
_atom_site_occupancy
Cu Cu1 0.23816(3) 0.68495(3) 0.71095(2) 0.03304(10) Uani d . 1
Cl Cl1 -0.22927(8) 0.98116(9) 0.83337(8) 0.0671(2) Uani d . 1
Cl Cl2 0.40479(7) 0.93989(7) 0.62804(6) 0.04661(16) Uani d . 1
O O1 0.14841(19) 0.84228(17) 0.77963(15) 0.0421(4) Uani d . 1
O O2 -0.1084(2) 0.7271(2) 0.7366(2) 0.0635(5) Uani d . 1
O O3 0.11593(19) 0.68927(16) 0.53849(14) 0.0408(4) Uani d . 1
O O4 0.0053(2) 0.7855(2) 0.37496(17) 0.0622(5) Uani d . 1
O O5 0.06637(19) 0.50494(17) 0.74928(15) 0.0430(4) Uani d D 1
H H15 0.0312 0.4180 0.7091 0.052 Uiso d RD 1
H H16 -0.0123 0.5517 0.7385 0.052 Uiso d RD 1
N N1 0.4251(2) 0.70913(19) 0.86886(16) 0.0328(4) Uani d . 1
N N2 0.3550(2) 0.53104(19) 0.65745(16) 0.0334(4) Uani d . 1
C C1 0.0003(3) 0.8353(2) 0.77567(19) 0.0365(5) Uani d . 1
C C2 -0.0300(3) 0.9841(3) 0.8242(2) 0.0400(5) Uani d . 1
H H2A -0.0099 1.0543 0.7708 0.048 Uiso calc R 1
H H2B 0.0464 1.0189 0.9057 0.048 Uiso calc R 1
C C3 0.1023(3) 0.7947(2) 0.4784(2) 0.0366(5) Uani d . 1
C C4 0.2075(3) 0.9464(3) 0.5315(2) 0.0488(6) Uani d . 1
H H4A 0.1539 1.0031 0.5788 0.059 Uiso calc R 1
H H4B 0.2171 0.9981 0.4639 0.059 Uiso calc R 1
C C5 0.4552(3) 0.7987(3) 0.9743(2) 0.0404(5) Uani d . 1
H H5A 0.3851 0.8640 0.9805 0.049 Uiso calc R 1
C C6 0.5887(3) 0.7988(3) 1.0767(2) 0.0486(6) Uani d . 1
H H6 0.6071 0.8642 1.1490 0.058 Uiso calc R 1
C C7 0.6915(3) 0.7028(3) 1.0699(2) 0.0469(6) Uani d . 1
H H7 0.7797 0.7014 1.1380 0.056 Uiso calc R 1
C C8 0.6639(3) 0.6057(3) 0.9596(2) 0.0388(5) Uani d . 1
C C9 0.7622(3) 0.4983(3) 0.9421(2) 0.0479(6) Uani d . 1
H H9 0.8521 0.4911 1.0067 0.057 Uiso calc R 1
C C10 0.7268(3) 0.4079(3) 0.8339(3) 0.0477(6) Uani d . 1
H H10 0.7934 0.3401 0.8249 0.057 Uiso calc R 1
C C11 0.5883(3) 0.4140(2) 0.7322(2) 0.0387(5) Uani d . 1
C C12 0.5395(3) 0.3200(3) 0.6177(2) 0.0453(6) Uani d . 1
H H12 0.6011 0.2500 0.6028 0.054 Uiso calc R 1
C C13 0.4019(3) 0.3317(3) 0.5290(2) 0.0460(6) Uani d . 1
H H13 0.3688 0.2690 0.4537 0.055 Uiso calc R 1
C C14 0.3111(3) 0.4378(2) 0.5512(2) 0.0390(5) Uani d . 1
H H14 0.2168 0.4439 0.4901 0.047 Uiso calc R 1
C C15 0.4909(2) 0.5181(2) 0.74641(19) 0.0319(4) Uani d . 1
C C16 0.5289(2) 0.6148(2) 0.86151(19) 0.0317(4) Uani d . 1

loop_
_atom_site_aniso_label
_atom_site_aniso_U_11
_atom_site_aniso_U_22
_atom_site_aniso_U_33
_atom_site_aniso_U_12
_atom_site_aniso_U_13
_atom_site_aniso_U_23
Cu1 0.03296(16) 0.03095(16) 0.03298(16) 0.00803(11) 0.00661(11) 0.00203(10)
Cl1 0.0439(4) 0.0748(5) 0.0858(5) 0.0241(3) 0.0227(3) 0.0012(4)
Cl2 0.0413(3) 0.0447(3) 0.0484(3) -0.0015(2) 0.0122(3) -0.0006(3)
O1 0.0360(8) 0.0378(8) 0.0516(9) 0.0094(7) 0.0135(7) -0.0010(7)
O2 0.0409(10) 0.0442(10) 0.0972(16) 0.0042(8) 0.0163(10) -0.0071(10)
O3 0.0474(9) 0.0287(8) 0.0373(8) 0.0040(7) -0.0002(7) 0.0058(6)
O4 0.0747(13) 0.0462(10) 0.0453(10) 0.0019(9) -0.0113(9) 0.0129(8)
O5 0.0435(9) 0.0342(8) 0.0493(9) 0.0040(7) 0.0130(7) 0.0051(7)
N1 0.0344(9) 0.0302(9) 0.0328(9) 0.0031(7) 0.0105(7) 0.0032(7)
N2 0.0359(9) 0.0312(9) 0.0328(9) 0.0052(7) 0.0109(8) 0.0037(7)
C1 0.0357(12) 0.0380(12) 0.0352(11) 0.0099(10) 0.0078(9) 0.0069(9)
C2 0.0376(12) 0.0416(12) 0.0415(12) 0.0122(10) 0.0117(10) 0.0041(10)
C3 0.0399(12) 0.0330(11) 0.0340(11) 0.0085(9) 0.0069(9) 0.0025(9)
C4 0.0540(15) 0.0334(12) 0.0501(14) 0.0061(11) 0.0024(12) 0.0077(10)
C5 0.0457(13) 0.0362(12) 0.0372(12) 0.0049(10) 0.0129(10) -0.0011(9)
C6 0.0548(15) 0.0482(14) 0.0327(12) -0.0027(12) 0.0063(11) -0.0022(10)
C7 0.0418(13) 0.0490(14) 0.0390(12) -0.0038(11) -0.0005(10) 0.0114(11)
C8 0.0344(11) 0.0398(12) 0.0409(12) 0.0010(9) 0.0090(9) 0.0142(10)
C9 0.0337(12) 0.0546(15) 0.0570(15) 0.0110(11) 0.0099(11) 0.0230(12)
C10 0.0400(13) 0.0467(14) 0.0657(16) 0.0188(11) 0.0217(12) 0.0192(12)
C11 0.0396(12) 0.0326(11) 0.0516(13) 0.0075(9) 0.0231(10) 0.0129(10)
C12 0.0530(15) 0.0319(12) 0.0609(15) 0.0109(10) 0.0316(13) 0.0060(10)
C13 0.0582(15) 0.0329(12) 0.0474(14) 0.0002(11) 0.0247(12) -0.0048(10)
C14 0.0436(12) 0.0339(11) 0.0363(11) 0.0008(9) 0.0121(10) 0.0005(9)
C15 0.0326(11) 0.0288(10) 0.0370(11) 0.0040(8) 0.0145(9) 0.0080(8)
C16 0.0302(10) 0.0313(10) 0.0341(11) 0.0024(8) 0.0107(9) 0.0091(8)

loop_
_atom_type_symbol
_atom_type_description
_atom_type_scat_dispersion_real
_atom_type_scat_dispersion_imag
_atom_type_scat_source
C C 0.0033 0.0016 'International Tables Vol C Tables 4.2.6.8 and 6.1.1.4'
H H 0.0000 0.0000 'International Tables Vol C Tables 4.2.6.8 and 6.1.1.4'
N N 0.0061 0.0033 'International Tables Vol C Tables 4.2.6.8 and 6.1.1.4'
O O 0.0106 0.0060 'International Tables Vol C Tables 4.2.6.8 and 6.1.1.4'
Cl Cl 0.1484 0.1585 'International Tables Vol C Tables 4.2.6.8 and 6.1.1.4'
Cu Cu 0.3201 1.2651 'International Tables Vol C Tables 4.2.6.8 and 6.1.1.4'

loop_
_geom_angle_atom_site_label_1
_geom_angle_atom_site_label_2
_geom_angle_atom_site_label_3
_geom_angle
O1 Cu1 O3 94.93(7)
O1 Cu1 N2 173.08(7)
O3 Cu1 N2 91.04(7)
O1 Cu1 N1 91.67(7)
O3 Cu1 N1 160.92(7)
N2 Cu1 N1 81.58(7)
O1 Cu1 O5 93.30(6)
O3 Cu1 O5 98.18(6)
N2 Cu1 O5 89.32(7)
N1 Cu1 O5 99.28(7)
C1 O1 Cu1 125.47(14)
C3 O3 Cu1 130.63(14)
Cu1 O5 H15 127.2
Cu1 O5 H16 95.7
H15 O5 H16 108.2
C5 N1 C16 117.97(19)
C5 N1 Cu1 129.49(16)
C16 N1 Cu1 112.52(13)
C14 N2 C15 118.05(19)
C14 N2 Cu1 128.50(16)
C15 N2 Cu1 113.32(13)
O2 C1 O1 127.3(2)
O2 C1 C2 121.8(2)
O1 C1 C2 110.88(19)
C1 C2 Cl1 113.88(16)
C1 C2 H2A 108.8
Cl1 C2 H2A 108.8
C1 C2 H2B 108.8
Cl1 C2 H2B 108.8
H2A C2 H2B 107.7
O4 C3 O3 123.8(2)
O4 C3 C4 115.3(2)
O3 C3 C4 120.9(2)
C3 C4 Cl2 113.92(17)
C3 C4 H4A 108.8
Cl2 C4 H4A 108.8
C3 C4 H4B 108.8
Cl2 C4 H4B 108.8
H4A C4 H4B 107.7
N1 C5 C6 122.4(2)
N1 C5 H5A 118.8
C6 C5 H5A 118.8
C7 C6 C5 119.7(2)
C7 C6 H6 120.2
C5 C6 H6 120.2
C6 C7 C8 119.7(2)
C6 C7 H7 120.1
C8 C7 H7 120.1
C16 C8 C7 116.6(2)
C16 C8 C9 118.6(2)
C7 C8 C9 124.8(2)
C10 C9 C8 121.3(2)
C10 C9 H9 119.3
C8 C9 H9 119.3
C9 C10 C11 121.2(2)
C9 C10 H10 119.4
C11 C10 H10 119.4
C15 C11 C12 116.5(2)
C15 C11 C10 118.7(2)
C12 C11 C10 124.8(2)
C13 C12 C11 119.9(2)
C13 C12 H12 120.0
C11 C12 H12 120.0
C12 C13 C14 119.9(2)
C12 C13 H13 120.0
C14 C13 H13 120.0
N2 C14 C13 122.0(2)
N2 C14 H14 119.0
C13 C14 H14 119.0
N2 C15 C11 123.6(2)
N2 C15 C16 116.28(18)
C11 C15 C16 120.1(2)
N1 C16 C8 123.6(2)
N1 C16 C15 116.28(18)
C8 C16 C15 120.1(2)

loop_
_geom_bond_atom_site_label_1
_geom_bond_atom_site_label_2
_geom_bond_site_symmetry_2
_geom_bond_distance
Cu1 O1 . 1.9427(15)
Cu1 O3 . 1.9657(15)
Cu1 N2 . 2.0052(18)
Cu1 N1 . 2.0294(18)
Cu1 O5 . 2.2531(16)
Cl1 C2 . 1.778(2)
Cl1 Cl2 1_455 3.3340(10)
Cl2 C4 . 1.779(3)
O1 C1 . 1.279(3)
O2 C1 . 1.226(3)
O3 C3 . 1.251(3)
O4 C3 . 1.231(3)
O5 H15 . 0.8498
O5 H16 . 0.8498
N1 C5 . 1.324(3)
N1 C16 . 1.357(3)
N2 C14 . 1.336(3)
N2 C15 . 1.357(3)
C1 C2 . 1.514(3)
C2 H2A . 0.9700
C2 H2B . 0.9700
C3 C4 . 1.524(3)
C4 H4A . 0.9700
C4 H4B . 0.9700
C5 C6 . 1.399(3)
C5 H5A . 0.9300
C6 C7 . 1.361(4)
C6 H6 . 0.9300
C7 C8 . 1.406(3)
C7 H7 . 0.9300
C8 C16 . 1.398(3)
C8 C9 . 1.435(3)
C9 C10 . 1.346(4)
C9 H9 . 0.9300
C10 C11 . 1.434(3)
C10 H10 . 0.9300
C11 C15 . 1.398(3)
C11 C12 . 1.408(3)
C12 C13 . 1.363(4)
C12 H12 . 0.9300
C13 C14 . 1.392(3)
C13 H13 . 0.9300
C14 H14 . 0.9300
C15 C16 . 1.434(3)

loop_
_geom_contact_atom_site_label_1
_geom_contact_atom_site_label_2
_geom_contact_distance
_geom_contact_site_symmetry_2
_geom_contact_publ_flag
Cl1 Cl2 3.3340(10) 1_455 y
Cg1 Cg2 3.621(11) 2_667 y

loop_
_geom_hbond_atom_site_label_D
_geom_hbond_atom_site_label_H
_geom_hbond_atom_site_label_A
_geom_hbond_site_symmetry_A
_geom_hbond_distance_DH
_geom_hbond_distance_HA
_geom_hbond_distance_DA
_geom_hbond_angle_DHA
O5 H15 O4 2_566 0.85 1.96 2.796(2) 168.8

loop_
_geom_torsion_atom_site_label_1
_geom_torsion_atom_site_label_2
_geom_torsion_atom_site_label_3
_geom_torsion_atom_site_label_4
_geom_torsion
O3 Cu1 O1 C1 65.71(18)
N2 Cu1 O1 C1 -144.9(5)
N1 Cu1 O1 C1 -132.21(18)
O5 Cu1 O1 C1 -32.81(18)
O1 Cu1 O3 C3 52.0(2)
N2 Cu1 O3 C3 -124.4(2)
N1 Cu1 O3 C3 -57.7(3)
O5 Cu1 O3 C3 146.1(2)
O1 Cu1 N1 C5 2.6(2)
O3 Cu1 N1 C5 112.9(2)
N2 Cu1 N1 C5 -178.9(2)
O5 Cu1 N1 C5 -91.01(19)
O1 Cu1 N1 C16 -179.12(14)
O3 Cu1 N1 C16 -68.8(3)
N2 Cu1 N1 C16 -0.65(14)
O5 Cu1 N1 C16 87.26(14)
O1 Cu1 N2 C14 -170.8(5)
O3 Cu1 N2 C14 -21.29(19)
N1 Cu1 N2 C14 176.37(19)
O5 Cu1 N2 C14 76.88(19)
O1 Cu1 N2 C15 13.4(6)
O3 Cu1 N2 C15 162.87(14)
N1 Cu1 N2 C15 0.53(14)
O5 Cu1 N2 C15 -98.96(14)
Cu1 O1 C1 O2 5.6(3)
Cu1 O1 C1 C2 -172.99(14)
O2 C1 C2 Cl1 6.1(3)
O1 C1 C2 Cl1 -175.31(16)
Cu1 O3 C3 O4 -170.39(19)
Cu1 O3 C3 C4 9.1(3)
O4 C3 C4 Cl2 -147.4(2)
O3 C3 C4 Cl2 33.1(3)
C16 N1 C5 C6 -0.1(3)
Cu1 N1 C5 C6 178.14(17)
N1 C5 C6 C7 -0.8(4)
C5 C6 C7 C8 0.8(4)
C6 C7 C8 C16 0.0(3)
C6 C7 C8 C9 -179.0(2)
C16 C8 C9 C10 0.2(3)
C7 C8 C9 C10 179.2(2)
C8 C9 C10 C11 -0.7(4)
C9 C10 C11 C15 1.0(3)
C9 C10 C11 C12 -177.6(2)
C15 C11 C12 C13 -1.2(3)
C10 C11 C12 C13 177.4(2)
C11 C12 C13 C14 0.7(4)
C15 N2 C14 C13 -1.5(3)
Cu1 N2 C14 C13 -177.15(17)
C12 C13 C14 N2 0.7(4)
C14 N2 C15 C11 0.9(3)
Cu1 N2 C15 C11 177.24(16)
C14 N2 C15 C16 -176.64(18)
Cu1 N2 C15 C16 -0.3(2)
C12 C11 C15 N2 0.4(3)
C10 C11 C15 N2 -178.3(2)
C12 C11 C15 C16 177.90(19)
C10 C11 C15 C16 -0.8(3)
C5 N1 C16 C8 1.0(3)
Cu1 N1 C16 C8 -177.50(16)
C5 N1 C16 C15 179.16(18)
Cu1 N1 C16 C15 0.7(2)
C7 C8 C16 N1 -1.0(3)
C9 C8 C16 N1 178.1(2)
C7 C8 C16 C15 -179.08(19)
C9 C8 C16 C15 0.0(3)
N2 C15 C16 N1 -0.2(3)
C11 C15 C16 N1 -177.89(18)
N2 C15 C16 C8 178.01(18)
C11 C15 C16 C8 0.3(3)
